data_7014128
loop_
_publ_author_name
'Kepert, Christopher M.'
'Bond, Alan M.'
'Deacon, Glen B.'
'Spiccia, Leone'
'Skelton, Brian W.'
'White, Allan H.'

_publ_section_title
;
 The synthesis and structure of heteroleptic tris(diimine)ruthenium(II)
 complexes.
;
_journal_issue 11
_journal_name_full 'Dalton transactions (Cambridge, England : 2003)'
_journal_page_first 1766
_journal_page_last 1774
_journal_paper_doi 10.1039/b401761g
_journal_year 2004
_chemical_formula_sum 'C34 H29 F18 K N6 O0.5 P3 Ru'
_chemical_formula_weight 1104.70
_space_group_IT_number 2
_symmetry_cell_setting triclinic
_symmetry_space_group_name_Hall '-P 1'
_symmetry_space_group_name_H-M 'P -1'
_audit_creation_date 02-12-05
_audit_creation_method Xtal3.6
_cell_angle_alpha 92.701(2)
_cell_angle_beta 95.216(3)
_cell_angle_gamma 100.219(2)
_cell_formula_units_Z 2
_cell_length_a 12.165(2)
_cell_length_b 12.349(2)
_cell_length_c 13.690(2)
_cell_measurement_reflns_used 4863
_cell_measurement_temperature 150(2)
_cell_measurement_theta_max 28.64
_cell_measurement_theta_min 2.16
_cell_volume 2011.4(5)
_computing_cell_refinement 'Siemens SAINT (Siemens, 1995)'
_computing_data_collection 'Siemens SMART (Siemens, 1995)'
_computing_data_reduction 'xtal ADDREF SORTRF'
_computing_molecular_graphics xtal
_computing_publication_material 'xtal BONDLA CIFIO'
_computing_structure_refinement 'xtal CRYLSQ'
_computing_structure_solution xtal
_diffrn_ambient_temperature 150(2)
_diffrn_measured_fraction_theta_full 1.0
_diffrn_measured_fraction_theta_max 1.0
_diffrn_measurement_device_type
;
Bruker SMART CCD diffractometer
;
_diffrn_measurement_method '\w scans'
_diffrn_radiation_detector 'CCD area detector'
_diffrn_radiation_monochromator graphite
_diffrn_radiation_source 'sealed tube'
_diffrn_radiation_type 'Mo K\a'
_diffrn_radiation_wavelength .71073
_diffrn_reflns_av_R_equivalents .036
_diffrn_reflns_av_sigmaI/netI .064
_diffrn_reflns_limit_h_max 14
_diffrn_reflns_limit_h_min -14
_diffrn_reflns_limit_k_max 14
_diffrn_reflns_limit_k_min -14
_diffrn_reflns_limit_l_max 16
_diffrn_reflns_limit_l_min -16
_diffrn_reflns_number 18382
_diffrn_reflns_theta_full 25.0
_diffrn_reflns_theta_max 25.0
_diffrn_reflns_theta_min 1.5
_diffrn_standards_decay_% 0
_diffrn_standards_number 0
_exptl_absorpt_coefficient_mu .735
_exptl_absorpt_correction_T_max 1
_exptl_absorpt_correction_T_min .87
_exptl_absorpt_correction_type multi-scan
_exptl_absorpt_process_details
;
SADABS; Sheldrick, 1996
;
_exptl_crystal_colour salmon
_exptl_crystal_density_diffrn 1.824
_exptl_crystal_density_method 'not measured'
_exptl_crystal_description bar
_exptl_crystal_F_000 1098
_exptl_crystal_size_max .28
_exptl_crystal_size_mid .12
_exptl_crystal_size_min .08
_refine_diff_density_max 2.399
_refine_diff_density_min -.519
_refine_ls_extinction_method none
_refine_ls_goodness_of_fit_all 1.081
_refine_ls_goodness_of_fit_ref 1.108
_refine_ls_hydrogen_treatment noref
_refine_ls_matrix_type full
_refine_ls_number_constraints 0
_refine_ls_number_parameters 577
_refine_ls_number_reflns 5553
_refine_ls_number_restraints 0
_refine_ls_R_factor_all .075
_refine_ls_R_factor_gt .058
_refine_ls_shift/su_max .001
_refine_ls_shift/su_mean .00008
_refine_ls_structure_factor_coef F
_refine_ls_weighting_scheme calc
_refine_ls_wR_factor_all .085
_refine_ls_wR_factor_ref .077
_reflns_d_resolution_high .84
_reflns_d_resolution_low 13.568
_reflns_Friedel_coverage 0
_reflns_limit_h_max 14
_reflns_limit_h_min 0
_reflns_limit_k_max 14
_reflns_limit_k_min -14
_reflns_limit_l_max 16
_reflns_limit_l_min -16
_reflns_number_gt 5553
_reflns_number_total 6977
_reflns_threshold_expression 'F    > 4.00 sig(F   )'
_cod_data_source_file b401761g.txt
_cod_data_source_block ck36alt
_cod_original_sg_symbol_Hall -p_1
_cod_original_sg_symbol_H-M P_-1
_cod_original_formula_sum 'C34 H29 F18 K1 N6 O.5 P3 Ru1'
_cod_database_code 7014128

loop_
_symmetry_equiv_pos_as_xyz
+x,+y,+z
-x,-y,-z

loop_
_atom_site_label
_atom_site_fract_x
_atom_site_fract_y
_atom_site_fract_z
_atom_site_U_iso_or_equiv
_atom_site_adp_type
_atom_site_calc_flag
_atom_site_calc_attached_atom
_atom_site_occupancy
_atom_site_disorder_assembly
_atom_site_disorder_group
Ru .79222(4) .67660(3) .78825(3) .0294(2) Uani ? ? 1.00000 ? ?
N11 .8935(4) .7764(4) .7041(3) .031(2) Uani ? ? 1.00000 ? ?
C12 .9614(5) .7261(5) .6506(4) .035(3) Uani ? ? 1.00000 ? ?
C13 1.0319(5) .7835(5) .5897(4) .039(3) Uani ? ? 1.00000 ? ?
C14 1.0366(5) .8959(5) .5854(5) .042(3) Uani ? ? 1.00000 ? ?
C15 .9683(5) .9473(5) .6386(4) .038(3) Uani ? ? 1.00000 ? ?
C16 .8968(5) .8858(4) .6962(4) .031(3) Uani ? ? 1.00000 ? ?
N11' .8667(4) .5626(4) .7151(3) .034(2) Uani ? ? 1.00000 ? ?
C12' .9503(5) .6075(5) .6616(4) .037(3) Uani ? ? 1.00000 ? ?
C13' 1.0212(6) .5445(6) .6237(5) .054(4) Uani ? ? 1.00000 ? ?
C14' 1.0032(7) .4323(6) .6364(6) .064(4) Uani ? ? 1.00000 ? ?
C15' .9171(6) .3873(5) .6871(5) .049(3) Uani ? ? 1.00000 ? ?
C16' .8499(5) .4531(5) .7258(5) .042(3) Uani ? ? 1.00000 ? ?
N21 .7472(4) .8047(4) .8678(3) .032(2) Uani ? ? 1.00000 ? ?
C22 .8209(5) .8415(5) .9504(4) .036(3) Uani ? ? 1.00000 ? ?
C23 .8080(6) .9296(5) 1.0128(4) .044(3) Uani ? ? 1.00000 ? ?
C24 .7172(6) .9817(5) .9911(5) .050(3) Uani ? ? 1.00000 ? ?
C25 .6428(6) .9451(5) .9080(5) .044(3) Uani ? ? 1.00000 ? ?
C26 .6607(5) .8570(5) .8485(4) .034(3) Uani ? ? 1.00000 ? ?
C27 .8921(7) .9611(6) 1.0952(5) .058(4) Uani ? ? 1.00000 ? ?
N21' .9206(4) .7025(4) .9016(4) .038(2) Uani ? ? 1.00000 ? ?
C22' .9132(5) .7870(5) .9668(4) .039(3) Uani ? ? 1.00000 ? ?
C23' .9921(6) .8185(5) 1.0496(5) .046(3) Uani ? ? 1.00000 ? ?
C24' 1.0802(6) .7588(6) 1.0632(5) .052(4) Uani ? ? 1.00000 ? ?
C25' 1.0867(6) .6755(6) .9963(5) .054(4) Uani ? ? 1.00000 ? ?
C26' 1.0067(5) .6492(5) .9172(5) .045(3) Uani ? ? 1.00000 ? ?
C27' .9793(7) .9045(7) 1.1115(5) .058(4) Uani ? ? 1.00000 ? ?
N31 .6845(4) .5610(4) .8550(3) .034(2) Uani ? ? 1.00000 ? ?
C32 .5861(5) .5171(4) .8010(4) .031(3) Uani ? ? 1.00000 ? ?
C33 .5131(5) .4290(5) .8308(5) .041(3) Uani ? ? 1.00000 ? ?
C34 .5376(6) .3840(6) .9207(5) .052(4) Uani ? ? 1.00000 ? ?
C341 .4607(7) .2870(7) .9530(7) .074(5) Uani ? ? 1.00000 ? ?
C35 .6353(6) .4353(6) .9776(5) .051(3) Uani ? ? 1.00000 ? ?
C36 .7057(5) .5213(5) .9436(5) .044(3) Uani ? ? 1.00000 ? ?
N31' .6523(4) .6494(3) .6876(3) .028(2) Uani ? ? 1.00000 ? ?
C32' .5652(4) .5697(4) .7089(4) .028(2) Uani ? ? 1.00000 ? ?
C33' .4658(4) .5443(4) .6483(4) .030(3) Uani ? ? 1.00000 ? ?
C34' .4493(5) .6002(4) .5652(4) .031(3) Uani ? ? 1.00000 ? ?
C341' .3399(5) .5779(5) .5012(5) .041(3) Uani ? ? 1.00000 ? ?
C35' .5383(5) .6803(4) .5435(4) .033(3) Uani ? ? 1.00000 ? ?
C36' .6365(5) .7018(4) .6055(4) .031(3) Uani ? ? 1.00000 ? ?
P1 .77131(14) .78476(13) .33773(14) .0448(8) Uani ? ? 1.00000 ? ?
F11 .6378(3) .7739(3) .3328(3) .065(2) Uani ? ? 1.00000 ? ?
F12 .9041(3) .7967(3) .3430(3) .060(2) Uani ? ? 1.00000 ? ?
F13 .7771(4) .8957(3) .2821(3) .065(2) Uani ? ? 1.00000 ? ?
F14 .7816(4) .8567(3) .4397(3) .062(2) Uani ? ? 1.00000 ? ?
F15 .7631(4) .6760(3) .3953(4) .082(3) Uani ? ? 1.00000 ? ?
F16 .7588(4) .7139(4) .2362(4) .085(3) Uani ? ? 1.00000 ? ?
P2 .66938(14) 1.10408(13) .63787(13) .0408(8) Uani ? ? 1.00000 ? ?
F21 .7689(3) 1.0976(3) .7196(3) .059(2) Uani ? ? 1.00000 ? ?
F22 .5677(3) 1.1092(3) .5539(3) .0499(19) Uani ? ? 1.00000 ? ?
F23 .6705(4) 1.2268(3) .6731(3) .074(3) Uani ? ? 1.00000 ? ?
F24 .5790(4) 1.0641(5) .7120(3) .087(3) Uani ? ? 1.00000 ? ?
F25 .6657(5) .9808(3) .5999(4) .100(3) Uani ? ? 1.00000 ? ?
F26 .7553(4) 1.1447(5) .5609(3) .081(3) Uani ? ? 1.00000 ? ?
P3 .69357(15) 1.22287(13) .21548(13) .0433(8) Uani ? ? 1.00000 ? ?
F31 .6854(4) 1.2204(3) .0980(3) .072(3) Uani ? ? 1.00000 ? ?
F32 .7069(5) 1.2231(4) .3305(3) .095(3) Uani ? ? 1.00000 ? ?
F33 .8041(5) 1.1732(5) .2124(4) .114(4) Uani ? ? 1.00000 ? ?
F34 .7654(5) 1.3426(4) .2244(5) .109(4) Uani ? ? 1.00000 ? ?
F35 .5866(4) 1.2747(5) .2112(4) .106(4) Uani ? ? 1.00000 ? ?
F36 .6245(5) 1.1006(4) .2044(3) .093(3) Uani ? ? 1.00000 ? ?
K .63282(12) 1.00522(12) .38268(11) .0463(7) Uani ? ? 1.00000 ? ?
O01 .8479(10) .5356(10) 1.1484(8) .074(6) Uani ? ? .50000 ? ?
H13 1.07663 .74534 .55004 .04900 Uiso ? ? 1.00000 ? ?
H14 1.08767 .93834 .54577 .05100 Uiso ? ? 1.00000 ? ?
H15 .96856 1.02545 .63480 .04500 Uiso ? ? 1.00000 ? ?
H16 .84835 .92134 .73323 .03900 Uiso ? ? 1.00000 ? ?
H13' 1.08092 .57897 .58767 .06700 Uiso ? ? 1.00000 ? ?
H14' 1.05227 .38697 .61060 .07800 Uiso ? ? 1.00000 ? ?
H15' .90243 .30957 .69544 .05800 Uiso ? ? 1.00000 ? ?
H16' .78785 .41961 .76104 .05200 Uiso ? ? 1.00000 ? ?
H24 .70536 1.04326 1.03256 .06200 Uiso ? ? 1.00000 ? ?
H25 .58027 .98072 .89161 .05400 Uiso ? ? 1.00000 ? ?
H26 .60974 .83246 .79045 .04300 Uiso ? ? 1.00000 ? ?
H27 .88787 1.02416 1.13829 .07200 Uiso ? ? 1.00000 ? ?
H24' 1.13608 .77655 1.11833 .06300 Uiso ? ? 1.00000 ? ?
H25' 1.14762 .63436 1.00479 .06700 Uiso ? ? 1.00000 ? ?
H26' 1.01307 .59031 .87016 .05600 Uiso ? ? 1.00000 ? ?
H27' 1.03202 .92514 1.17033 .07100 Uiso ? ? 1.00000 ? ?
H33 .44565 .39704 .78904 .05100 Uiso ? ? 1.00000 ? ?
H341a .38794 .27758 .91719 .11000 Uiso ? ? 1.00000 ? ?
H341b .45237 .29502 1.02147 .11000 Uiso ? ? 1.00000 ? ?
H341c .49025 .22119 .94188 .11000 Uiso ? ? 1.00000 ? ?
H35 .65194 .41105 1.04188 .06100 Uiso ? ? 1.00000 ? ?
H36 .77307 .55459 .98439 .05400 Uiso ? ? 1.00000 ? ?
H33' .40742 .48654 .66491 .03700 Uiso ? ? 1.00000 ? ?
H341'a .28978 .62187 .52468 .06300 Uiso ? ? 1.00000 ? ?
H341'b .30632 .50212 .50080 .06300 Uiso ? ? 1.00000 ? ?
H341'c .35245 .59533 .43531 .06300 Uiso ? ? 1.00000 ? ?
H35' .53094 .72125 .48629 .04100 Uiso ? ? 1.00000 ? ?
H36' .69636 .75747 .58928 .03800 Uiso ? ? 1.00000 ? ?

loop_
_atom_site_aniso_label
_atom_site_aniso_U_11
_atom_site_aniso_U_22
_atom_site_aniso_U_33
_atom_site_aniso_U_12
_atom_site_aniso_U_13
_atom_site_aniso_U_23
Ru .0297(3) .0234(3) .0326(3) -.00018(18) -.00343(19) .00827(18)
N11 .032(3) .028(2) .031(3) -.001(2) -.006(2) .007(2)
C12 .034(3) .032(3) .037(3) .008(3) -.005(3) .001(2)
C13 .038(3) .042(3) .037(3) .007(3) .003(3) .002(3)
C14 .038(3) .047(4) .037(3) -.002(3) .002(3) .014(3)
C15 .041(3) .032(3) .035(3) -.004(3) -.002(3) .004(3)
C16 .034(3) .021(3) .037(3) -.001(2) .001(2) .003(2)
N11' .038(3) .026(2) .037(3) .006(2) -.006(2) .004(2)
C12' .044(3) .034(3) .032(3) .006(3) -.003(3) .005(3)
C13' .062(5) .044(4) .062(5) .015(3) .017(4) .009(3)
C14' .081(6) .044(4) .074(5) .021(4) .024(5) .005(4)
C15' .063(4) .030(3) .058(4) .017(3) .005(4) .008(3)
C16' .050(4) .029(3) .045(4) .006(3) .001(3) .006(3)
N21 .033(3) .031(2) .029(2) -.003(2) .001(2) .007(2)
C22 .045(4) .031(3) .027(3) -.010(3) -.001(3) .007(2)
C23 .052(4) .042(4) .033(3) -.005(3) .005(3) .009(3)
C24 .070(5) .041(4) .035(4) -.002(3) .019(3) -.005(3)
C25 .058(4) .035(3) .043(4) .013(3) .015(3) .008(3)
C26 .037(3) .031(3) .030(3) .001(3) .004(3) .003(2)
C27 .076(5) .056(4) .036(4) -.000(4) .008(4) -.005(3)
N21' .038(3) .036(3) .036(3) -.001(2) -.004(2) .014(2)
C22' .036(3) .040(3) .037(3) -.004(3) -.001(3) .014(3)
C23' .050(4) .045(4) .035(3) -.007(3) -.006(3) .007(3)
C24' .044(4) .062(4) .044(4) .003(3) -.014(3) .018(4)
C25' .042(4) .065(5) .051(4) .007(3) -.011(3) .019(4)
C26' .038(4) .051(4) .047(4) .010(3) -.003(3) .015(3)
C27' .060(5) .072(5) .037(4) .003(4) .001(3) .008(4)
N31 .035(3) .028(2) .039(3) .002(2) .002(2) .014(2)
C32 .028(3) .028(3) .039(3) .004(2) .003(2) .009(2)
C33 .031(3) .037(3) .054(4) -.002(3) -.000(3) .016(3)
C34 .043(4) .051(4) .061(4) .003(3) .006(3) .029(3)
C341 .057(5) .070(5) .088(6) -.013(4) .007(4) .046(5)
C35 .053(4) .055(4) .047(4) .010(3) .001(3) .028(3)
C36 .040(3) .043(4) .045(4) .001(3) -.005(3) .017(3)
N31' .033(2) .021(2) .030(2) .0059(19) -.001(2) .0029(19)
C32' .029(3) .018(2) .038(3) .005(2) .005(2) .004(2)
C33' .029(3) .024(3) .038(3) .005(2) .007(2) -.001(2)
C34' .033(3) .025(3) .035(3) .011(2) -.005(2) -.004(2)
C341' .042(4) .039(3) .039(3) .007(3) -.009(3) -.001(3)
C35' .046(3) .025(3) .029(3) .007(3) -.001(3) .005(2)
C36' .032(3) .027(3) .032(3) .001(2) .003(2) .008(2)
P1 .0377(9) .0341(9) .0613(11) .0011(7) .0080(8) .0031(8)
F11 .037(2) .066(3) .090(3) .005(2) .009(2) -.007(2)
F12 .034(2) .042(2) .102(3) .0004(16) .007(2) .014(2)
F13 .069(3) .061(3) .073(3) .022(2) .021(2) .030(2)
F14 .071(3) .053(2) .059(3) .011(2) .003(2) -.002(2)
F15 .065(3) .045(2) .142(5) .005(2) .039(3) .038(3)
F16 .062(3) .092(4) .097(4) .015(3) .006(3) -.040(3)
P2 .0430(9) .0335(8) .0447(10) .0046(7) .0002(7) .0063(7)
F21 .055(2) .060(2) .057(2) .012(2) -.016(2) -.001(2)
F22 .051(2) .053(2) .048(2) .0150(18) -.0020(17) .0153(18)
F23 .098(4) .041(2) .080(3) .015(2) -.003(3) -.006(2)
F24 .055(3) .131(4) .067(3) -.014(3) -.001(2) .044(3)
F25 .133(5) .041(2) .114(4) .036(3) -.068(4) -.023(3)
F26 .049(3) .130(4) .064(3) .008(3) .016(2) .010(3)
P3 .0497(10) .0358(9) .0439(10) .0081(8) .0024(8) -.0008(7)
F31 .111(4) .056(3) .058(3) .027(3) .019(3) .014(2)
F32 .144(5) .090(4) .044(3) .009(3) .011(3) -.007(2)
F33 .105(4) .142(5) .105(4) .081(4) -.035(3) -.043(4)
F34 .104(4) .056(3) .144(5) -.023(3) -.022(4) -.003(3)
F35 .064(3) .133(5) .123(5) .045(3) -.005(3) -.058(4)
F36 .139(5) .056(3) .067(3) -.027(3) .014(3) .004(2)
K .0468(8) .0456(8) .0481(8) .0103(7) .0071(7) .0080(7)
O01 .086(8) .086(8) .049(6) .021(7) -.011(6) -.003(6)

loop_
_atom_type_symbol
_atom_type_description
_atom_type_oxidation_number
_atom_type_number_in_cell
_atom_type_scat_dispersion_real
_atom_type_scat_dispersion_imag
_atom_type_scat_source
C ? 0 68 .002 .002 'Int Tables Vol IV Tables 2.2B and 2.3.1'
H ? 0 58 0 0 'Int Tables Vol IV Tables 2.2B and 2.3.1'
F ? 0 36 .014 .01 'Int Tables Vol IV Tables 2.2B and 2.3.1'
K ? 0 2 .179 .25 'Int Tables Vol IV Tables 2.2B and 2.3.1'
N ? 0 12 .004 .003 'Int Tables Vol IV Tables 2.2B and 2.3.1'
O ? 0 1 .008 .006 'Int Tables Vol IV Tables 2.2B and 2.3.1'
P ? 0 6 .09 .095 'Int Tables Vol IV Tables 2.2B and 2.3.1'
Ru ? 0 2 -1.42 .836 'Int Tables Vol IV Tables 2.2B and 2.3.1'

loop_
_diffrn_attenuator_code
_diffrn_attenuator_scale
? ?

loop_
_geom_angle_atom_site_label_1
_geom_angle_atom_site_label_2
_geom_angle_atom_site_label_3
_geom_angle_site_symmetry_1
_geom_angle_site_symmetry_2
_geom_angle_site_symmetry_3
_geom_angle
_geom_angle_publ_flag
N11 Ru N11' . . . 78.71(18) ?
N11 Ru N21 . . . 94.91(18) ?
N11 Ru N21' . . . 89.47(18) ?
N11 Ru N31 . . . 171.78(17) ?
N11 Ru N31' . . . 95.99(17) ?
N11' Ru N21 . . . 169.73(17) ?
N11' Ru N21' . . . 91.6(2) ?
N11' Ru N31 . . . 95.26(19) ?
N11' Ru N31' . . . 92.80(18) ?
N21 Ru N21' . . . 80.2(2) ?
N21 Ru N31 . . . 91.82(18) ?
N21 Ru N31' . . . 95.89(18) ?
N21' Ru N31 . . . 96.33(18) ?
N21' Ru N31' . . . 173.6(2) ?
N31 Ru N31' . . . 78.60(17) ?
Ru N11 C12 . . . 116.1(4) ?
Ru N11 C16 . . . 125.9(4) ?
C12 N11 C16 . . . 118.0(5) ?
N11 C12 C13 . . . 121.8(5) ?
N11 C12 C12' . . . 114.4(5) ?
C13 C12 C12' . . . 123.8(6) ?
C12 C13 C14 . . . 119.1(6) ?
C12 C13 H13 . . . 120.3 ?
C14 C13 H13 . . . 120.6 ?
C13 C14 C15 . . . 119.5(6) ?
C13 C14 H14 . . . 120.7 ?
C15 C14 H14 . . . 119.8 ?
C14 C15 C16 . . . 119.2(6) ?
C14 C15 H15 . . . 120.7 ?
C16 C15 H15 . . . 120.1 ?
N11 C16 C15 . . . 122.3(5) ?
N11 C16 H16 . . . 118.2 ?
C15 C16 H16 . . . 119.5 ?
Ru N11' C12' . . . 114.5(4) ?
Ru N11' C16' . . . 126.3(4) ?
C12' N11' C16' . . . 118.6(5) ?
C12 C12' N11' . . . 115.5(5) ?
C12 C12' C13' . . . 123.1(6) ?
N11' C12' C13' . . . 121.3(6) ?
C12' C13' C14' . . . 119.1(7) ?
C12' C13' H13' . . . 119.5 ?
C14' C13' H13' . . . 121.4 ?
C13' C14' C15' . . . 119.3(8) ?
C13' C14' H14' . . . 120.2 ?
C15' C14' H14' . . . 120.5 ?
C14' C15' C16' . . . 120.0(6) ?
C14' C15' H15' . . . 120.4 ?
C16' C15' H15' . . . 119.6 ?
N11' C16' C15' . . . 121.7(6) ?
N11' C16' H16' . . . 119.3 ?
C15' C16' H16' . . . 119.1 ?
Ru N21 C22 . . . 113.0(4) ?
Ru N21 C26 . . . 129.1(3) ?
C22 N21 C26 . . . 117.9(5) ?
N21 C22 C23 . . . 122.3(6) ?
N21 C22 C22' . . . 116.4(5) ?
C23 C22 C22' . . . 121.3(5) ?
C22 C23 C24 . . . 118.5(5) ?
C22 C23 C27 . . . 116.7(6) ?
C24 C23 C27 . . . 124.8(6) ?
C23 C24 C25 . . . 119.4(6) ?
C23 C24 H24 . . . 121.0 ?
C25 C24 H24 . . . 119.6 ?
C24 C25 C26 . . . 119.3(6) ?
C24 C25 H25 . . . 120.5 ?
C26 C25 H25 . . . 120.2 ?
N21 C26 C25 . . . 122.6(5) ?
N21 C26 H26 . . . 118.2 ?
C25 C26 H26 . . . 119.2 ?
C23 C27 C27' . . . 121.0(7) ?
C23 C27 H27 . . . 119.1 ?
C27' C27 H27 . . . 119.9 ?
Ru N21' C22' . . . 112.8(4) ?
Ru N21' C26' . . . 129.1(4) ?
C22' N21' C26' . . . 118.2(5) ?
C22 C22' N21' . . . 117.6(5) ?
C22 C22' C23' . . . 120.2(6) ?
N21' C22' C23' . . . 122.1(6) ?
C22' C23' C24' . . . 117.4(6) ?
C22' C23' C27' . . . 118.6(7) ?
C24' C23' C27' . . . 124.0(6) ?
C23' C24' C25' . . . 119.5(6) ?
C23' C24' H24' . . . 120.9 ?
C25' C24' H24' . . . 119.6 ?
C24' C25' C26' . . . 120.0(7) ?
C24' C25' H25' . . . 120.0 ?
C26' C25' H25' . . . 120.0 ?
N21' C26' C25' . . . 122.9(6) ?
N21' C26' H26' . . . 118.3 ?
C25' C26' H26' . . . 118.9 ?
C27 C27' C23' . . . 122.1(6) ?
C27 C27' H27' . . . 118.8 ?
C23' C27' H27' . . . 119.1 ?
Ru N31 C32 . . . 115.9(4) ?
Ru N31 C36 . . . 126.2(4) ?
C32 N31 C36 . . . 117.8(5) ?
N31 C32 C33 . . . 122.0(5) ?
N31 C32 C32' . . . 114.7(4) ?
C33 C32 C32' . . . 123.3(5) ?
C32 C33 C34 . . . 120.2(5) ?
C32 C33 H33 . . . 120.0 ?
C34 C33 H33 . . . 119.8 ?
C33 C34 C341 . . . 120.9(6) ?
C33 C34 C35 . . . 116.6(6) ?
C341 C34 C35 . . . 122.6(7) ?
C34 C341 H341a . . . 111.0 ?
C34 C341 H341b . . . 111.4 ?
C34 C341 H341c . . . 110.1 ?
H341a C341 H341b . . . 108.5 ?
H341a C341 H341c . . . 108.2 ?
H341b C341 H341c . . . 107.6 ?
C34 C35 C36 . . . 120.7(6) ?
C34 C35 H35 . . . 119.2 ?
C36 C35 H35 . . . 120.1 ?
N31 C36 C35 . . . 122.5(5) ?
N31 C36 H36 . . . 118.8 ?
C35 C36 H36 . . . 118.7 ?
Ru N31' C32' . . . 115.7(3) ?
Ru N31' C36' . . . 127.3(3) ?
C32' N31' C36' . . . 117.0(4) ?
C32 C32' N31' . . . 114.7(4) ?
C32 C32' C33' . . . 123.7(5) ?
N31' C32' C33' . . . 121.7(5) ?
C32' C33' C34' . . . 120.9(5) ?
C32' C33' H33' . . . 119.1 ?
C34' C33' H33' . . . 119.9 ?
C33' C34' C341' . . . 121.8(5) ?
C33' C34' C35' . . . 117.1(5) ?
C341' C34' C35' . . . 121.1(5) ?
C34' C341' H341'a . . . 110.3 ?
C34' C341' H341'b . . . 110.2 ?
C34' C341' H341'c . . . 109.8 ?
H341'a C341' H341'b . . . 109.1 ?
H341'a C341' H341'c . . . 108.7 ?
H341'b C341' H341'c . . . 108.7 ?
C34' C35' C36' . . . 119.9(5) ?
C34' C35' H35' . . . 120.2 ?
C36' C35' H35' . . . 119.9 ?
N31' C36' C35' . . . 123.4(5) ?
N31' C36' H36' . . . 118.2 ?
C35' C36' H36' . . . 118.4 ?
F11 P1 F12 . . . 179.5(4) ?
F11 P1 F13 . . . 89.2(2) ?
F11 P1 F14 . . . 88.6(2) ?
F11 P1 F15 . . . 89.6(2) ?
F11 P1 F16 . . . 90.3(2) ?
F12 P1 F13 . . . 90.5(2) ?
F12 P1 F14 . . . 91.0(2) ?
F12 P1 F15 . . . 90.7(2) ?
F12 P1 F16 . . . 90.1(2) ?
F13 P1 F14 . . . 88.6(2) ?
F13 P1 F15 . . . 178.2(3) ?
F13 P1 F16 . . . 91.0(3) ?
F14 P1 F15 . . . 90.0(3) ?
F14 P1 F16 . . . 178.9(3) ?
F15 P1 F16 . . . 90.3(3) ?
P1 F11 K . . . 97.42(18) ?
P1 F13 K . . . 101.8(2) ?
P1 F14 K . . . 98.8(2) ?
F21 P2 F22 . . . 179.3(2) ?
F21 P2 F23 . . . 90.5(2) ?
F21 P2 F24 . . . 90.8(2) ?
F21 P2 F25 . . . 91.1(3) ?
F21 P2 F26 . . . 91.6(2) ?
F22 P2 F23 . . . 90.2(2) ?
F22 P2 F24 . . . 89.2(2) ?
F22 P2 F25 . . . 88.2(3) ?
F22 P2 F26 . . . 88.4(2) ?
F23 P2 F24 . . . 89.8(3) ?
F23 P2 F25 . . . 178.4(3) ?
F23 P2 F26 . . . 89.9(3) ?
F24 P2 F25 . . . 90.3(3) ?
F24 P2 F26 . . . 177.6(3) ?
F25 P2 F26 . . . 89.9(3) ?
P2 F22 K . . . 103.7(2) ?
P2 F22 K . . '2 676' 107.92(18) ?
K F22 K . . '2 676' 113.31(12) ?
P2 F24 K . . '2 676' 112.4(2) ?
P2 F25 K . . . 99.3(2) ?
P2 F26 K . . . 97.9(2) ?
F31 P3 F32 . . . 177.3(3) ?
F31 P3 F33 . . . 87.7(3) ?
F31 P3 F34 . . . 91.3(3) ?
F31 P3 F35 . . . 88.5(3) ?
F31 P3 F36 . . . 87.7(2) ?
F32 P3 F33 . . . 89.5(3) ?
F32 P3 F34 . . . 88.7(3) ?
F32 P3 F35 . . . 94.2(3) ?
F32 P3 F36 . . . 92.3(3) ?
F33 P3 F34 . . . 90.0(3) ?
F33 P3 F35 . . . 175.9(3) ?
F33 P3 F36 . . . 88.2(3) ?
F34 P3 F35 . . . 88.5(3) ?
F34 P3 F36 . . . 177.9(3) ?
F35 P3 F36 . . . 93.2(3) ?
P3 F32 K . . . 108.0(2) ?
P3 F36 K . . . 110.5(2) ?
F11 K F13 . . . 46.01(12) ?
F11 K F14 . . . 45.38(11) ?
F11 K F22 . . . 130.64(13) ?
F11 K F25 . . . 93.54(13) ?
F11 K F26 . . . 126.84(15) ?
F11 K F32 . . . 143.85(15) ?
F11 K F36 . . . 104.77(14) ?
F11 K F22 . . '2 676' 76.04(12) ?
F11 K F24 . . '2 676' 79.06(15) ?
F13 K F14 . . . 46.11(12) ?
F13 K F22 . . . 153.22(13) ?
F13 K F25 . . . 111.18(15) ?
F13 K F26 . . . 111.98(13) ?
F13 K F32 . . . 99.68(16) ?
F13 K F36 . . . 78.90(16) ?
F13 K F22 . . '2 676' 121.85(12) ?
F13 K F24 . . '2 676' 106.43(14) ?
F14 K F22 . . . 109.87(12) ?
F14 K F25 . . . 65.57(14) ?
F14 K F26 . . . 83.34(13) ?
F14 K F32 . . . 123.85(16) ?
F14 K F36 . . . 124.50(16) ?
F14 K F22 . . '2 676' 99.39(12) ?
F14 K F24 . . '2 676' 123.33(15) ?
F22 K F25 . . . 44.58(13) ?
F22 K F26 . . . 44.55(11) ?
F22 K F32 . . . 84.75(13) ?
F22 K F36 . . . 121.06(15) ?
F22 K F22 . . '2 676' 66.69(11) ?
F22 K F24 . . '2 676' 97.31(14) ?
F25 K F26 . . . 43.52(13) ?
F25 K F32 . . . 113.06(13) ?
F25 K F36 . . . 160.83(13) ?
F25 K F22 . . '2 676' 70.41(13) ?
F25 K F24 . . '2 676' 117.88(15) ?
F26 K F32 . . . 70.26(14) ?
F26 K F36 . . . 118.10(14) ?
F26 K F22 . . '2 676' 105.69(12) ?
F26 K F24 . . '2 676' 141.44(15) ?
F32 K F36 . . . 47.99(13) ?
F32 K F22 . . '2 676' 134.67(16) ?
F32 K F24 . . '2 676' 106.87(17) ?
F36 K F22 . . '2 676' 119.14(15) ?
F36 K F24 . . '2 676' 72.14(16) ?
F22 K F24 '2 676' . '2 676' 47.79(13) ?

loop_
_geom_bond_atom_site_label_1
_geom_bond_atom_site_label_2
_geom_bond_site_symmetry_1
_geom_bond_site_symmetry_2
_geom_bond_distance
_geom_bond_publ_flag
Ru N11 . . 2.053(4) ?
Ru N11' . . 2.072(5) ?
Ru N21 . . 2.060(5) ?
Ru N21' . . 2.070(5) ?
Ru N31 . . 2.066(5) ?
Ru N31' . . 2.057(4) ?
N11 C12 . . 1.361(8) ?
N11 C16 . . 1.354(7) ?
C12 C13 . . 1.381(8) ?
C12 C12' . . 1.463(8) ?
C13 C14 . . 1.384(9) ?
C13 H13 . . .966 ?
C14 C15 . . 1.370(9) ?
C14 H14 . . .963 ?
C15 C16 . . 1.378(8) ?
C15 H15 . . .969 ?
C16 H16 . . .960 ?
N11' C12' . . 1.361(8) ?
N11' C16' . . 1.348(7) ?
C12' C13' . . 1.378(10) ?
C13' C14' . . 1.386(10) ?
C13' H13' . . .963 ?
C14' C15' . . 1.360(11) ?
C14' H14' . . .966 ?
C15' C16' . . 1.373(10) ?
C15' H15' . . .959 ?
C16' H16' . . .973 ?
N21 C22 . . 1.382(7) ?
N21 C26 . . 1.342(8) ?
C22 C23 . . 1.391(9) ?
C22 C22' . . 1.414(9) ?
C23 C24 . . 1.390(10) ?
C23 C27 . . 1.441(9) ?
C24 C25 . . 1.391(9) ?
C24 H24 . . .966 ?
C25 C26 . . 1.389(9) ?
C25 H25 . . .959 ?
C26 H26 . . .963 ?
C27 C27' . . 1.378(12) ?
C27 H27 . . .967 ?
N21' C22' . . 1.362(8) ?
N21' C26' . . 1.340(9) ?
C22' C23' . . 1.410(8) ?
C23' C24' . . 1.408(10) ?
C23' C27' . . 1.367(10) ?
C24' C25' . . 1.362(10) ?
C24' H24' . . .959 ?
C25' C26' . . 1.374(9) ?
C25' H25' . . .972 ?
C26' H26' . . .966 ?
C27' H27' . . .977 ?
N31 C32 . . 1.359(7) ?
N31 C36 . . 1.350(8) ?
C32 C33 . . 1.379(8) ?
C32 C32' . . 1.467(8) ?
C33 C34 . . 1.404(10) ?
C33 H33 . . .967 ?
C34 C341 . . 1.494(10) ?
C34 C35 . . 1.392(9) ?
C341 H341a . . .957 ?
C341 H341b . . .955 ?
C341 H341c . . .956 ?
C35 C36 . . 1.369(9) ?
C35 H35 . . .959 ?
C36 H36 . . .963 ?
N31' C32' . . 1.375(6) ?
N31' C36' . . 1.339(7) ?
C32' C33' . . 1.381(7) ?
C33' C34' . . 1.376(8) ?
C33' H33' . . .964 ?
C34' C341' . . 1.499(8) ?
C34' C35' . . 1.394(8) ?
C341' H341'a . . .953 ?
C341' H341'b . . .952 ?
C341' H341'c . . .956 ?
C35' C36' . . 1.378(8) ?
C35' H35' . . .959 ?
C36' H36' . . .959 ?
P1 F11 . . 1.601(4) ?
P1 F12 . . 1.591(4) ?
P1 F13 . . 1.592(5) ?
P1 F14 . . 1.602(4) ?
P1 F15 . . 1.582(5) ?
P1 F16 . . 1.587(5) ?
F11 K . . 2.919(5) ?
F13 K . . 2.813(5) ?
F14 K . . 2.882(5) ?
P2 F21 . . 1.588(4) ?
P2 F22 . . 1.622(4) ?
P2 F23 . . 1.566(4) ?
P2 F24 . . 1.594(5) ?
P2 F25 . . 1.577(5) ?
P2 F26 . . 1.587(5) ?
F22 K . . 2.861(4) ?
F22 K . '2 676' 2.825(4) ?
F24 K . '2 676' 2.749(4) ?
F25 K . . 3.001(6) ?
F26 K . . 3.028(5) ?
P3 F31 . . 1.601(5) ?
P3 F32 . . 1.568(5) ?
P3 F33 . . 1.577(7) ?
P3 F34 . . 1.572(5) ?
P3 F35 . . 1.546(6) ?
P3 F36 . . 1.585(5) ?
F32 K . . 2.828(5) ?
F36 K . . 2.761(5) ?

loop_
_geom_hbond_atom_site_label_D
_geom_hbond_atom_site_label_H
_geom_hbond_atom_site_label_A
_geom_hbond_site_symmetry_D
_geom_hbond_site_symmetry_H
_geom_hbond_site_symmetry_A
_geom_hbond_distance_DH
_geom_hbond_distance_HA
_geom_hbond_distance_DA
_geom_hbond_angle_DHA
_geom_hbond_publ_flag
? ? ? ? ? ? ? ? ? ? ?

loop_
_geom_torsion_atom_site_label_1
_geom_torsion_atom_site_label_2
_geom_torsion_atom_site_label_3
_geom_torsion_atom_site_label_4
_geom_torsion_site_symmetry_1
_geom_torsion_site_symmetry_2
_geom_torsion_site_symmetry_3
_geom_torsion_site_symmetry_4
_geom_torsion
_geom_torsion_publ_flag
? ? ? ? ? ? ? ? ? ?
